data_2238255
loop_
_publ_author_name
'Rivera, Augusto'
'Nerio, Luz Stella'
'Bolte, Michael'

_publ_section_title
;
 4,4'-Di-<i>tert</i>-butyl-2,2'-[imidazolidine-1,3-diylbis(methylene)]diphenol
;
_journal_coeditor_code SJ5337
_journal_issue 7
_journal_name_full 'Acta Crystallographica Section E'
_journal_page_first o1166
_journal_paper_doi 10.1107/S1600536813017157
_journal_volume 69
_journal_year 2013
_chemical_formula_iupac 'C25 H36 N2 O2'
_chemical_formula_moiety 'C25 H36 N2 O2'
_chemical_formula_sum 'C25 H36 N2 O2'
_chemical_formula_weight 396.56
_chemical_name_systematic
;
4,4'-Di-<i>tert</i>-butyl-2,2'-[imidazolidine-1,3-diylbis(methylene)]diphenol
;
_space_group_crystal_system monoclinic
_space_group_IT_number 14
_space_group_name_Hall '-P 2ybc'
_space_group_name_H-M_alt 'P 1 21/c 1'
_symmetry_space_group_name_Hall '-P 2ybc'
_symmetry_space_group_name_H-M 'P 1 21/c 1'
_atom_sites_solution_hydrogens mixed
_audit_creation_method SHELXL-2013
_cell_angle_alpha 90
_cell_angle_beta 109.168(6)
_cell_angle_gamma 90
_cell_formula_units_Z 4
_cell_length_a 21.0879(16)
_cell_length_b 6.2110(4)
_cell_length_c 17.9086(16)
_cell_measurement_reflns_used 20905
_cell_measurement_temperature 173(2)
_cell_measurement_theta_max 26.03
_cell_measurement_theta_min 2.05
_cell_volume 2215.6(3)
_computing_cell_refinement 'X-AREA (Stoe & Cie, 2001)'
_computing_data_collection 'X-AREA (Stoe & Cie, 2001)'
_computing_data_reduction 'X-AREA (Stoe & Cie, 2001)'
_computing_molecular_graphics 'DIAMOND (Brandenburg, 2006)'
_computing_publication_material 'SHELXL97 (Sheldrick, 2008)'
_computing_structure_refinement 'SHELXL97 (Sheldrick, 2008)'
_computing_structure_solution 'SHELXS97 (Sheldrick, 2008)'
_diffrn_ambient_temperature 173(2)
_diffrn_measured_fraction_theta_full 0.998
_diffrn_measured_fraction_theta_max 0.998
_diffrn_measurement_device_type 'Stoe IPDS II two-circle'
_diffrn_measurement_method \w
_diffrn_radiation_type MoK\a
_diffrn_radiation_wavelength 0.71073
_diffrn_reflns_av_R_equivalents 0.1010
_diffrn_reflns_limit_h_max 24
_diffrn_reflns_limit_h_min -25
_diffrn_reflns_limit_k_max 7
_diffrn_reflns_limit_k_min -7
_diffrn_reflns_limit_l_max 21
_diffrn_reflns_limit_l_min -18
_diffrn_reflns_number 22835
_diffrn_reflns_theta_full 25.000
_diffrn_reflns_theta_max 25.026
_diffrn_reflns_theta_min 2.045
_exptl_absorpt_coefficient_mu 0.075
_exptl_absorpt_correction_type none
_exptl_crystal_colour colourless
_exptl_crystal_density_diffrn 1.189
_exptl_crystal_description block
_exptl_crystal_F_000 864
_exptl_crystal_size_max 0.240
_exptl_crystal_size_mid 0.220
_exptl_crystal_size_min 0.190
_refine_diff_density_max 0.415
_refine_diff_density_min -0.392
_refine_ls_extinction_coef 0.037(4)
_refine_ls_extinction_expression Fc^*^=kFc[1+0.001xFc^2^\l^3^/sin(2\q)]^-1/4^
_refine_ls_extinction_method 'SHELXL97 (Sheldrick, 2008)'
_refine_ls_goodness_of_fit_ref 1.129
_refine_ls_hydrogen_treatment mixed
_refine_ls_matrix_type full
_refine_ls_number_parameters 272
_refine_ls_number_reflns 3909
_refine_ls_number_restraints 0
_refine_ls_restrained_S_all 1.129
_refine_ls_R_factor_all 0.1333
_refine_ls_R_factor_gt 0.1193
_refine_ls_shift/su_max 0.000
_refine_ls_shift/su_mean 0.000
_refine_ls_structure_factor_coef Fsqd
_refine_ls_weighting_details 'w=1/[\s^2^(Fo^2^)+(0.0705P)^2^+10.9502P] where P=(Fo^2^+2Fc^2^)/3'
_refine_ls_weighting_scheme calc
_refine_ls_wR_factor_gt 0.3179
_refine_ls_wR_factor_ref 0.3239
_reflns_number_gt 3131
_reflns_number_total 3909
_reflns_threshold_expression I>2\s(I)
_cod_data_source_file sj5337.cif
_cod_data_source_block I
_cod_database_code 2238255
_cod_database_fobs_code 2238255
_shelx_space_group_comment
;
The symmetry employed for this shelxl refinement is uniquely defined
by the following loop, which should always be used as a source of
symmetry information in preference to the above space-group names.
They are only intended as comments.
;
_shelx_estimated_absorpt_t_min 0.982
_shelx_estimated_absorpt_t_max 0.986
_shelxl_version_number 2.013

loop_
_space_group_symop_operation_xyz
'x, y, z'
'-x, y+1/2, -z+1/2'
'-x, -y, -z'
'x, -y-1/2, z-1/2'

loop_
_atom_site_type_symbol
_atom_site_label
_atom_site_fract_x
_atom_site_fract_y
_atom_site_fract_z
_atom_site_U_iso_or_equiv
_atom_site_adp_type
_atom_site_calc_flag
_atom_site_occupancy
O O1 0.4712(2) 0.0117(8) 0.5876(3) 0.0455(12) Uani d 1
H H1 0.500(5) 0.122(16) 0.624(6) 0.09(3) Uiso d 1
O O2 0.6663(2) 0.9590(8) 0.7246(3) 0.0455(12) Uani d 1
H H2 0.635(4) 0.845(13) 0.716(5) 0.06(2) Uiso d 1
N N1 0.5256(3) 0.3720(9) 0.6606(3) 0.0385(13) Uani d 1
N N2 0.6261(3) 0.5545(8) 0.7268(3) 0.0368(13) Uani d 1
C C1 0.5734(3) 0.4179(13) 0.7397(4) 0.0489(18) Uani d 1
H H1A 0.5929 0.2827 0.7669 0.059 Uiso calc 1
H H1B 0.5508 0.4945 0.7724 0.059 Uiso calc 1
C C2 0.5537(3) 0.4692(12) 0.6021(4) 0.0433(16) Uani d 1
H H2A 0.5346 0.6139 0.5854 0.052 Uiso calc 1
H H2B 0.5453 0.3765 0.5549 0.052 Uiso calc 1
C C3 0.6280(3) 0.4820(11) 0.6489(4) 0.0369(14) Uani d 1
H H3A 0.6501 0.3398 0.6525 0.044 Uiso calc 1
H H3B 0.6513 0.5875 0.6256 0.044 Uiso calc 1
C C4 0.4565(3) 0.4390(11) 0.6528(4) 0.0419(16) Uani d 1
H H4A 0.4524 0.5964 0.6437 0.050 Uiso calc 1
H H4B 0.4483 0.4089 0.7031 0.050 Uiso calc 1
C C5 0.6896(3) 0.5301(11) 0.7933(4) 0.0394(15) Uani d 1
H H5A 0.7046 0.3785 0.7960 0.047 Uiso calc 1
H H5B 0.6813 0.5639 0.8434 0.047 Uiso calc 1
C C11 0.4026(3) 0.3260(10) 0.5857(4) 0.0364(14) Uani d 1
C C12 0.4124(3) 0.1211(11) 0.5592(4) 0.0407(15) Uani d 1
C C13 0.3586(4) 0.0247(11) 0.5019(4) 0.0492(18) Uani d 1
H H13 0.3648 -0.1113 0.4810 0.059 Uiso calc 1
C C14 0.2970(4) 0.1210(11) 0.4750(4) 0.0449(16) Uani d 1
H H14 0.2617 0.0508 0.4354 0.054 Uiso calc 1
C C15 0.2846(3) 0.3197(10) 0.5040(4) 0.0399(15) Uani d 1
C C16 0.3396(3) 0.4209(11) 0.5576(4) 0.0421(16) Uani d 1
H H16 0.3339 0.5608 0.5758 0.050 Uiso calc 1
C C17 0.2157(3) 0.4268(12) 0.4738(4) 0.0420(16) Uani d 1
C C18 0.2078(4) 0.5451(13) 0.3962(4) 0.0518(19) Uani d 1
H H18A 0.2141 0.4431 0.3574 0.078 Uiso calc 1
H H18B 0.2415 0.6596 0.4057 0.078 Uiso calc 1
H H18C 0.1628 0.6081 0.3758 0.078 Uiso calc 1
C C19 0.2058(4) 0.5876(14) 0.5326(4) 0.055(2) Uani d 1
H H19A 0.2104 0.5144 0.5825 0.082 Uiso calc 1
H H19B 0.1609 0.6510 0.5114 0.082 Uiso calc 1
H H19C 0.2396 0.7015 0.5417 0.082 Uiso calc 1
C C20 0.1589(4) 0.2555(15) 0.4574(6) 0.066(2) Uani d 1
H H20A 0.1629 0.1777 0.5063 0.099 Uiso calc 1
H H20B 0.1630 0.1537 0.4174 0.099 Uiso calc 1
H H20C 0.1152 0.3272 0.4381 0.099 Uiso calc 1
C C21 0.7443(3) 0.6742(10) 0.7855(4) 0.0363(14) Uani d 1
C C22 0.7299(3) 0.8793(10) 0.7516(4) 0.0403(15) Uani d 1
C C23 0.7822(3) 1.0074(11) 0.7463(4) 0.0434(16) Uani d 1
H H23 0.7731 1.1453 0.7222 0.052 Uiso calc 1
C C24 0.8475(3) 0.9344(11) 0.7760(4) 0.0434(16) Uani d 1
H H24 0.8825 1.0241 0.7715 0.052 Uiso calc 1
C C25 0.8639(3) 0.7346(11) 0.8122(4) 0.0422(16) Uani d 1
C C26 0.8101(3) 0.6077(10) 0.8153(4) 0.0366(14) Uani d 1
H H26 0.8194 0.4693 0.8390 0.044 Uiso calc 1
C C27 0.9369(3) 0.6602(12) 0.8458(5) 0.0506(18) Uani d 1
C C28 0.9627(4) 0.613(2) 0.7759(6) 0.090(4) Uani d 1
H H28A 0.9588 0.7433 0.7438 0.135 Uiso calc 1
H H28B 0.9359 0.4975 0.7432 0.135 Uiso calc 1
H H28C 1.0099 0.5687 0.7964 0.135 Uiso calc 1
C C29 0.9436(4) 0.4555(14) 0.8947(6) 0.069(2) Uani d 1
H H29A 0.9159 0.3417 0.8619 0.103 Uiso calc 1
H H29B 0.9286 0.4836 0.9401 0.103 Uiso calc 1
H H29C 0.9907 0.4094 0.9134 0.103 Uiso calc 1
C C30 0.9809(4) 0.8335(14) 0.8977(6) 0.071(3) Uani d 1
H H30A 0.9768 0.9669 0.8672 0.106 Uiso calc 1
H H30B 1.0278 0.7858 0.9156 0.106 Uiso calc 1
H H30C 0.9665 0.8595 0.9436 0.106 Uiso calc 1

loop_
_atom_site_aniso_label
_atom_site_aniso_U_11
_atom_site_aniso_U_22
_atom_site_aniso_U_33
_atom_site_aniso_U_12
_atom_site_aniso_U_13
_atom_site_aniso_U_23
O1 0.044(3) 0.040(3) 0.055(3) 0.004(2) 0.020(2) -0.007(2)
O2 0.039(3) 0.036(3) 0.055(3) 0.004(2) 0.007(2) 0.006(2)
N1 0.034(3) 0.046(3) 0.039(3) -0.001(2) 0.017(2) 0.001(2)
N2 0.033(3) 0.039(3) 0.037(3) -0.003(2) 0.011(2) -0.003(2)
C1 0.039(4) 0.055(4) 0.053(4) -0.012(3) 0.014(3) 0.000(4)
C2 0.039(4) 0.047(4) 0.041(4) 0.003(3) 0.010(3) 0.001(3)
C3 0.039(3) 0.038(3) 0.033(3) -0.004(3) 0.011(3) -0.004(3)
C4 0.036(3) 0.042(4) 0.051(4) -0.001(3) 0.020(3) -0.008(3)
C5 0.036(3) 0.044(4) 0.036(3) 0.001(3) 0.009(3) 0.002(3)
C11 0.037(3) 0.032(3) 0.041(4) -0.004(3) 0.015(3) -0.003(3)
C12 0.047(4) 0.039(4) 0.039(3) 0.001(3) 0.017(3) 0.005(3)
C13 0.060(4) 0.032(3) 0.052(4) -0.003(3) 0.013(4) -0.005(3)
C14 0.051(4) 0.041(4) 0.042(4) -0.008(3) 0.014(3) -0.006(3)
C15 0.040(3) 0.038(3) 0.042(4) -0.004(3) 0.013(3) 0.003(3)
C16 0.038(3) 0.036(3) 0.050(4) -0.001(3) 0.012(3) -0.001(3)
C17 0.035(3) 0.051(4) 0.041(4) -0.001(3) 0.014(3) 0.006(3)
C18 0.048(4) 0.065(5) 0.039(4) 0.001(4) 0.010(3) 0.005(3)
C19 0.048(4) 0.068(5) 0.046(4) 0.013(4) 0.012(3) 0.000(4)
C20 0.040(4) 0.072(5) 0.081(6) -0.012(4) 0.011(4) 0.006(5)
C21 0.041(3) 0.035(3) 0.030(3) -0.004(3) 0.009(3) -0.003(3)
C22 0.042(4) 0.035(3) 0.044(4) 0.000(3) 0.013(3) -0.003(3)
C23 0.055(4) 0.036(3) 0.037(3) -0.007(3) 0.013(3) 0.005(3)
C24 0.042(4) 0.047(4) 0.043(4) -0.013(3) 0.016(3) -0.003(3)
C25 0.042(4) 0.042(4) 0.040(4) -0.005(3) 0.010(3) -0.006(3)
C26 0.036(3) 0.036(3) 0.035(3) 0.001(3) 0.008(3) -0.003(3)
C27 0.040(4) 0.055(4) 0.052(4) -0.003(3) 0.010(3) -0.007(4)
C28 0.049(5) 0.135(10) 0.089(7) 0.009(6) 0.027(5) -0.027(7)
C29 0.045(4) 0.056(5) 0.094(7) 0.002(4) 0.007(4) 0.000(5)
C30 0.055(5) 0.055(5) 0.085(6) -0.010(4) -0.001(4) -0.011(5)

loop_
_atom_type_symbol
_atom_type_description
_atom_type_scat_dispersion_real
_atom_type_scat_dispersion_imag
_atom_type_scat_source
C C 0.0033 0.0016 'International Tables Vol C Tables 4.2.6.8 and 6.1.1.4'
H H 0.0000 0.0000 'International Tables Vol C Tables 4.2.6.8 and 6.1.1.4'
N N 0.0061 0.0033 'International Tables Vol C Tables 4.2.6.8 and 6.1.1.4'
O O 0.0106 0.0060 'International Tables Vol C Tables 4.2.6.8 and 6.1.1.4'

loop_
_geom_angle_atom_site_label_1
_geom_angle_atom_site_label_2
_geom_angle_atom_site_label_3
_geom_angle
C12 O1 H1 101(5)
C22 O2 H2 110(5)
C1 N1 C4 112.3(5)
C1 N1 C2 107.0(5)
C4 N1 C2 115.3(5)
C1 N2 C5 110.1(5)
C1 N2 C3 103.2(5)
C5 N2 C3 115.6(5)
N1 C1 N2 105.8(5)
N1 C1 H1A 110.6
N2 C1 H1A 110.6
N1 C1 H1B 110.6
N2 C1 H1B 110.6
H1A C1 H1B 108.7
N1 C2 C3 102.2(5)
N1 C2 H2A 111.3
C3 C2 H2A 111.3
N1 C2 H2B 111.3
C3 C2 H2B 111.3
H2A C2 H2B 109.2
N2 C3 C2 101.1(5)
N2 C3 H3A 111.5
C2 C3 H3A 111.5
N2 C3 H3B 111.5
C2 C3 H3B 111.5
H3A C3 H3B 109.4
N1 C4 C11 113.6(5)
N1 C4 H4A 108.8
C11 C4 H4A 108.8
N1 C4 H4B 108.8
C11 C4 H4B 108.8
H4A C4 H4B 107.7
N2 C5 C21 112.5(5)
N2 C5 H5A 109.1
C21 C5 H5A 109.1
N2 C5 H5B 109.1
C21 C5 H5B 109.1
H5A C5 H5B 107.8
C16 C11 C12 119.6(6)
C16 C11 C4 117.8(6)
C12 C11 C4 122.1(6)
O1 C12 C13 119.0(6)
O1 C12 C11 123.2(6)
C13 C12 C11 117.8(6)
C14 C13 C12 121.5(7)
C14 C13 H13 119.2
C12 C13 H13 119.2
C13 C14 C15 121.9(7)
C13 C14 H14 119.0
C15 C14 H14 119.0
C16 C15 C14 116.1(6)
C16 C15 C17 121.9(6)
C14 C15 C17 121.8(6)
C11 C16 C15 122.8(6)
C11 C16 H16 118.6
C15 C16 H16 118.6
C19 C17 C15 112.0(6)
C19 C17 C18 108.4(6)
C15 C17 C18 109.7(6)
C19 C17 C20 108.0(6)
C15 C17 C20 110.6(6)
C18 C17 C20 108.0(6)
C17 C18 H18A 109.5
C17 C18 H18B 109.5
H18A C18 H18B 109.5
C17 C18 H18C 109.5
H18A C18 H18C 109.5
H18B C18 H18C 109.5
C17 C19 H19A 109.5
C17 C19 H19B 109.5
H19A C19 H19B 109.5
C17 C19 H19C 109.5
H19A C19 H19C 109.5
H19B C19 H19C 109.5
C17 C20 H20A 109.5
C17 C20 H20B 109.5
H20A C20 H20B 109.5
C17 C20 H20C 109.5
H20A C20 H20C 109.5
H20B C20 H20C 109.5
C26 C21 C22 119.3(6)
C26 C21 C5 119.5(6)
C22 C21 C5 121.2(6)
O2 C22 C23 118.7(6)
O2 C22 C21 122.2(6)
C23 C22 C21 119.1(6)
C24 C23 C22 120.0(6)
C24 C23 H23 120.0
C22 C23 H23 120.0
C23 C24 C25 122.5(6)
C23 C24 H24 118.8
C25 C24 H24 118.8
C24 C25 C26 116.2(6)
C24 C25 C27 121.2(6)
C26 C25 C27 122.6(6)
C21 C26 C25 122.9(6)
C21 C26 H26 118.6
C25 C26 H26 118.6
C30 C27 C29 108.5(7)
C30 C27 C25 111.1(6)
C29 C27 C25 111.7(6)
C30 C27 C28 108.7(7)
C29 C27 C28 108.4(8)
C25 C27 C28 108.4(6)
C27 C28 H28A 109.5
C27 C28 H28B 109.5
H28A C28 H28B 109.5
C27 C28 H28C 109.5
H28A C28 H28C 109.5
H28B C28 H28C 109.5
C27 C29 H29A 109.5
C27 C29 H29B 109.5
H29A C29 H29B 109.5
C27 C29 H29C 109.5
H29A C29 H29C 109.5
H29B C29 H29C 109.5
C27 C30 H30A 109.5
C27 C30 H30B 109.5
H30A C30 H30B 109.5
C27 C30 H30C 109.5
H30A C30 H30C 109.5
H30B C30 H30C 109.5

loop_
_geom_bond_atom_site_label_1
_geom_bond_atom_site_label_2
_geom_bond_distance
O1 C12 1.357(8)
O1 H1 1.00(10)
O2 C22 1.360(8)
O2 H2 0.95(8)
N1 C1 1.473(9)
N1 C4 1.478(8)
N1 C2 1.490(9)
N2 C1 1.476(8)
N2 C5 1.479(8)
N2 C3 1.479(8)
C1 H1A 0.9900
C1 H1B 0.9900
C2 C3 1.517(9)
C2 H2A 0.9900
C2 H2B 0.9900
C3 H3A 0.9900
C3 H3B 0.9900
C4 C11 1.526(9)
C4 H4A 0.9900
C4 H4B 0.9900
C5 C21 1.503(9)
C5 H5A 0.9900
C5 H5B 0.9900
C11 C16 1.388(9)
C11 C12 1.397(9)
C12 C13 1.392(10)
C13 C14 1.365(10)
C13 H13 0.9500
C14 C15 1.397(9)
C14 H14 0.9500
C15 C16 1.390(9)
C15 C17 1.526(9)
C16 H16 0.9500
C17 C19 1.514(10)
C17 C18 1.533(10)
C17 C20 1.556(10)
C18 H18A 0.9800
C18 H18B 0.9800
C18 H18C 0.9800
C19 H19A 0.9800
C19 H19B 0.9800
C19 H19C 0.9800
C20 H20A 0.9800
C20 H20B 0.9800
C20 H20C 0.9800
C21 C26 1.377(9)
C21 C22 1.401(9)
C22 C23 1.389(9)
C23 C24 1.378(10)
C23 H23 0.9500
C24 C25 1.391(10)
C24 H24 0.9500
C25 C26 1.397(9)
C25 C27 1.529(9)
C26 H26 0.9500
C27 C30 1.522(10)
C27 C29 1.523(12)
C27 C28 1.549(12)
C28 H28A 0.9800
C28 H28B 0.9800
C28 H28C 0.9800
C29 H29A 0.9800
C29 H29B 0.9800
C29 H29C 0.9800
C30 H30A 0.9800
C30 H30B 0.9800
C30 H30C 0.9800

loop_
_geom_hbond_atom_site_label_D
_geom_hbond_atom_site_label_H
_geom_hbond_atom_site_label_A
_geom_hbond_distance_DH
_geom_hbond_distance_HA
_geom_hbond_distance_DA
_geom_hbond_angle_DHA
O1 H1 N1 1.00(10) 1.70(10) 2.655(7) 157(8)
O2 H2 N2 0.95(8) 1.83(8) 2.656(7) 144(7)

loop_
_geom_torsion_atom_site_label_1
_geom_torsion_atom_site_label_2
_geom_torsion_atom_site_label_3
_geom_torsion_atom_site_label_4
_geom_torsion
C4 N1 C1 N2 -123.4(6)
C2 N1 C1 N2 4.0(7)
C5 N2 C1 N1 -154.4(5)
C3 N2 C1 N1 -30.5(7)
C1 N1 C2 C3 23.1(7)
C4 N1 C2 C3 148.8(5)
C1 N2 C3 C2 44.4(6)
C5 N2 C3 C2 164.6(5)
N1 C2 C3 N2 -41.3(6)
C1 N1 C4 C11 -159.1(6)
C2 N1 C4 C11 77.9(7)
C1 N2 C5 C21 -177.0(6)
C3 N2 C5 C21 66.5(7)
N1 C4 C11 C16 -160.5(6)
N1 C4 C11 C12 27.4(9)
C16 C11 C12 O1 -175.5(6)
C4 C11 C12 O1 -3.6(10)
C16 C11 C12 C13 3.2(10)
C4 C11 C12 C13 175.2(6)
O1 C12 C13 C14 175.6(7)
C11 C12 C13 C14 -3.2(11)
C12 C13 C14 C15 -0.7(11)
C13 C14 C15 C16 4.5(10)
C13 C14 C15 C17 -180.0(7)
C12 C11 C16 C15 0.7(10)
C4 C11 C16 C15 -171.6(6)
C14 C15 C16 C11 -4.4(10)
C17 C15 C16 C11 180.0(6)
C16 C15 C17 C19 -26.9(9)
C14 C15 C17 C19 157.8(7)
C16 C15 C17 C18 93.5(8)
C14 C15 C17 C18 -81.8(8)
C16 C15 C17 C20 -147.5(7)
C14 C15 C17 C20 37.2(9)
N2 C5 C21 C26 -148.4(6)
N2 C5 C21 C22 34.6(8)
C26 C21 C22 O2 -176.7(6)
C5 C21 C22 O2 0.3(10)
C26 C21 C22 C23 2.4(9)
C5 C21 C22 C23 179.4(6)
O2 C22 C23 C24 177.5(6)
C21 C22 C23 C24 -1.6(10)
C22 C23 C24 C25 -0.4(11)
C23 C24 C25 C26 1.6(10)
C23 C24 C25 C27 -178.9(7)
C22 C21 C26 C25 -1.2(10)
C5 C21 C26 C25 -178.2(6)
C24 C25 C26 C21 -0.8(10)
C27 C25 C26 C21 179.7(6)
C24 C25 C27 C30 48.9(10)
C26 C25 C27 C30 -131.5(8)
C24 C25 C27 C29 170.2(7)
C26 C25 C27 C29 -10.3(10)
C24 C25 C27 C28 -70.4(9)
C26 C25 C27 C28 109.1(9)
